data_7008586
loop_
_publ_author_name
'Di Vaira, Massimo'
'Frediani, Piero'
'Costantini, Stefano Seniori'
'Peruzzini, Maurizio'
'Stoppioni, Piero'

_publ_section_title
;
 Easy hydrolysis of white phosphorus coordinated to ruthenium.
;
_journal_issue 13
_journal_name_full 'Dalton transactions (Cambridge, England : 2003)'
_journal_page_first 2234
_journal_page_last 2236
_journal_paper_doi 10.1039/b504795a
_journal_year 2005
_chemical_formula_moiety 'C41 H38 P3 Ru +, P1 F6 -'
_chemical_formula_sum 'C41 H38 F6 P4 Ru'
_chemical_formula_weight 869.66
_chemical_name_systematic
;
?
;
_space_group_IT_number 14
_symmetry_cell_setting monoclinic
_symmetry_space_group_name_Hall '-P 2ybc'
_symmetry_space_group_name_H-M 'P 1 21/c 1'
_atom_sites_solution_hydrogens geom
_atom_sites_solution_primary direct
_atom_sites_solution_secondary difmap
_audit_creation_method SHELXL-97
_cell_angle_alpha 90.00
_cell_angle_beta 95.950(10)
_cell_angle_gamma 90.00
_cell_formula_units_Z 4
_cell_length_a 10.1070(10)
_cell_length_b 18.603(2)
_cell_length_c 20.228(3)
_cell_measurement_reflns_used 3179
_cell_measurement_temperature 293(2)
_cell_measurement_theta_max 30.0
_cell_measurement_theta_min 5.0
_cell_volume 3782.8(8)
_computing_cell_refinement 'Oxford Diffraction software'
_computing_data_collection 'Oxford Diffraction software'
_computing_data_reduction 'Oxford Diffraction software'
_computing_molecular_graphics 'ORTEP-3 (Farrugia, 1997)'
_computing_structure_refinement 'SHELXL-97 (Sheldrick, 1997)'
_computing_structure_solution 'SIR97 (Giacovazzo et al., 1999)'
_diffrn_ambient_temperature 293(2)
_diffrn_measured_fraction_theta_full 0.897
_diffrn_measured_fraction_theta_max 0.897
_diffrn_measurement_device_type 'Oxford Diffraction CCD diffractometer'
_diffrn_measurement_method '\w scans'
_diffrn_radiation_monochromator graphite
_diffrn_radiation_source 'fine-focus sealed tube'
_diffrn_radiation_type MoK\a
_diffrn_radiation_wavelength 0.71069
_diffrn_reflns_av_R_equivalents 0.0242
_diffrn_reflns_av_sigmaI/netI 0.0378
_diffrn_reflns_limit_h_max 14
_diffrn_reflns_limit_h_min -14
_diffrn_reflns_limit_k_max 26
_diffrn_reflns_limit_k_min -26
_diffrn_reflns_limit_l_max 30
_diffrn_reflns_limit_l_min -21
_diffrn_reflns_number 31410
_diffrn_reflns_theta_full 32.39
_diffrn_reflns_theta_max 32.39
_diffrn_reflns_theta_min 4.20
_diffrn_standards_number 0
_exptl_absorpt_coefficient_mu 0.643
_exptl_absorpt_correction_T_max 1.000
_exptl_absorpt_correction_T_min 0.847
_exptl_absorpt_correction_type empirical
_exptl_absorpt_process_details 'SADABS (Sheldrick, 1986)'
_exptl_crystal_colour yellow
_exptl_crystal_density_diffrn 1.527
_exptl_crystal_density_method 'not measured'
_exptl_crystal_description 'elongated prism'
_exptl_crystal_F_000 1768
_exptl_crystal_size_max 0.60
_exptl_crystal_size_mid 0.20
_exptl_crystal_size_min 0.10
_refine_diff_density_max 2.103
_refine_diff_density_min -0.908
_refine_diff_density_rms 0.094
_refine_ls_extinction_method none
_refine_ls_goodness_of_fit_ref 1.021
_refine_ls_hydrogen_treatment constr
_refine_ls_matrix_type full
_refine_ls_number_parameters 481
_refine_ls_number_reflns 12180
_refine_ls_number_restraints 6
_refine_ls_restrained_S_all 1.021
_refine_ls_R_factor_all 0.0834
_refine_ls_R_factor_gt 0.0548
_refine_ls_shift/su_max 0.001
_refine_ls_shift/su_mean 0.000
_refine_ls_structure_factor_coef Fsqd
_refine_ls_weighting_details 'calc w=1/[\s^2^(Fo^2^)+(0.1079P)^2^+0.0000P] where P=(Fo^2^+2Fc^2^)/3'
_refine_ls_weighting_scheme calc
_refine_ls_wR_factor_gt 0.1557
_refine_ls_wR_factor_ref 0.1731
_reflns_number_gt 8354
_reflns_number_total 12180
_reflns_threshold_expression I>2sigma(I)
_cod_data_source_file b504795a.txt
_cod_data_source_block ruph3
_cod_original_sg_symbol_H-M 'P 21/c'
_cod_database_code 7008586

loop_
_symmetry_equiv_pos_as_xyz
'x, y, z'
'-x, y+1/2, -z+1/2'
'-x, -y, -z'
'x, -y-1/2, z-1/2'

loop_
_atom_site_label
_atom_site_type_symbol
_atom_site_fract_x
_atom_site_fract_y
_atom_site_fract_z
_atom_site_U_iso_or_equiv
_atom_site_adp_type
_atom_site_occupancy
_atom_site_symmetry_multiplicity
_atom_site_calc_flag
_atom_site_refinement_flags
_atom_site_disorder_assembly
_atom_site_disorder_group
Ru Ru 0.17338(2) 0.205285(12) 0.367660(11) 0.03749(9) Uani 1 1 d . . .
P1 P 0.23378(10) 0.12596(5) 0.45151(4) 0.0508(2) Uani 1 1 d D . .
H1P H 0.314(3) 0.135(2) 0.5035(15) 0.089(8) Uiso 1 1 d D . .
H2P H 0.282(3) 0.0652(15) 0.438(2) 0.089(8) Uiso 1 1 d D . .
H3P H 0.143(3) 0.099(2) 0.4829(16) 0.089(8) Uiso 1 1 d D . .
P2 P 0.35733(7) 0.17022(4) 0.31255(4) 0.03740(16) Uani 1 1 d . . .
P3 P 0.26026(8) 0.30655(4) 0.42500(4) 0.03883(16) Uani 1 1 d . . .
C11 C 0.4946(3) 0.11978(16) 0.35779(15) 0.0415(6) Uani 1 1 d . . .
C12 C 0.5416(3) 0.14094(18) 0.42148(16) 0.0512(7) Uani 1 1 d . . .
H12 H 0.5009 0.1791 0.4411 0.061 Uiso 1 1 calc R . .
C13 C 0.6484(4) 0.1062(2) 0.45671(18) 0.0614(9) Uani 1 1 d . . .
H13 H 0.6779 0.1207 0.4997 0.074 Uiso 1 1 calc R . .
C14 C 0.7102(4) 0.0504(2) 0.42783(19) 0.0603(9) Uani 1 1 d . . .
H14 H 0.7811 0.0267 0.4513 0.072 Uiso 1 1 calc R . .
C15 C 0.6670(4) 0.0300(2) 0.36437(18) 0.0610(9) Uani 1 1 d . . .
H15 H 0.7106 -0.0068 0.3443 0.073 Uiso 1 1 calc R . .
C16 C 0.5590(4) 0.0635(2) 0.32973(18) 0.0578(8) Uani 1 1 d . . .
H16 H 0.5292 0.0481 0.2870 0.069 Uiso 1 1 calc R . .
C21 C 0.3129(3) 0.10652(17) 0.24450(15) 0.0435(6) Uani 1 1 d . . .
C22 C 0.2427(4) 0.04504(19) 0.25757(18) 0.0564(8) Uani 1 1 d . . .
H22 H 0.2134 0.0390 0.2993 0.068 Uiso 1 1 calc R . .
C23 C 0.2156(4) -0.0069(2) 0.2101(2) 0.0711(11) Uani 1 1 d . . .
H23 H 0.1707 -0.0486 0.2199 0.085 Uiso 1 1 calc R . .
C24 C 0.2564(5) 0.0035(2) 0.1463(2) 0.0728(11) Uani 1 1 d . . .
H24 H 0.2363 -0.0305 0.1131 0.087 Uiso 1 1 calc R . .
C25 C 0.3250(4) 0.0633(3) 0.13395(17) 0.0661(11) Uani 1 1 d . . .
H25 H 0.3538 0.0695 0.0921 0.079 Uiso 1 1 calc R . .
C26 C 0.3533(3) 0.11529(19) 0.18151(16) 0.0516(7) Uani 1 1 d . . .
H26 H 0.3996 0.1564 0.1715 0.062 Uiso 1 1 calc R . .
C31 C 0.4445(3) 0.24020(17) 0.27054(15) 0.0449(6) Uani 1 1 d . . .
C32 C 0.3697(4) 0.28763(18) 0.2296(2) 0.0592(9) Uani 1 1 d . . .
H32 H 0.2775 0.2839 0.2252 0.071 Uiso 1 1 calc R . .
C33 C 0.4291(5) 0.3405(2) 0.1949(2) 0.0778(12) Uani 1 1 d . . .
H33 H 0.3774 0.3713 0.1667 0.093 Uiso 1 1 calc R . .
C34 C 0.5647(5) 0.3473(2) 0.2023(2) 0.0821(13) Uani 1 1 d . . .
H34 H 0.6050 0.3841 0.1805 0.098 Uiso 1 1 calc R . .
C35 C 0.6414(5) 0.3002(3) 0.2419(2) 0.0773(13) Uani 1 1 d . . .
H35 H 0.7335 0.3044 0.2463 0.093 Uiso 1 1 calc R . .
C36 C 0.5815(4) 0.2464(2) 0.27527(19) 0.0629(9) Uani 1 1 d . . .
H36 H 0.6341 0.2139 0.3013 0.076 Uiso 1 1 calc R . .
C41 C 0.2662(3) 0.39473(16) 0.38317(15) 0.0439(6) Uani 1 1 d . . .
C42 C 0.2034(4) 0.4073(2) 0.32137(18) 0.0578(8) Uani 1 1 d . . .
H42 H 0.1609 0.3699 0.2971 0.069 Uiso 1 1 calc R . .
C43 C 0.2029(5) 0.4770(2) 0.2943(2) 0.0733(11) Uani 1 1 d . . .
H43 H 0.1586 0.4854 0.2524 0.088 Uiso 1 1 calc R . .
C44 C 0.2649(4) 0.5312(2) 0.3279(2) 0.0741(12) Uani 1 1 d . . .
H44 H 0.2654 0.5767 0.3089 0.089 Uiso 1 1 calc R . .
C45 C 0.3285(4) 0.5195(2) 0.3907(2) 0.0673(10) Uani 1 1 d . . .
H45 H 0.3710 0.5574 0.4142 0.081 Uiso 1 1 calc R . .
C46 C 0.3292(4) 0.45232(19) 0.4187(2) 0.0575(8) Uani 1 1 d . . .
H46 H 0.3713 0.4449 0.4613 0.069 Uiso 1 1 calc R . .
C51 C 0.1528(3) 0.32958(16) 0.49024(15) 0.0434(6) Uani 1 1 d . . .
C52 C 0.1407(4) 0.28371(18) 0.54350(17) 0.0516(8) Uani 1 1 d . . .
H52 H 0.1853 0.2399 0.5455 0.062 Uiso 1 1 calc R . .
C53 C 0.0638(4) 0.30181(19) 0.59352(18) 0.0564(8) Uani 1 1 d . . .
H53 H 0.0600 0.2713 0.6297 0.068 Uiso 1 1 calc R . .
C54 C -0.0067(4) 0.3643(2) 0.5900(2) 0.0608(9) Uani 1 1 d . . .
H54 H -0.0559 0.3773 0.6245 0.073 Uiso 1 1 calc R . .
C55 C -0.0049(4) 0.4079(2) 0.5358(2) 0.0657(10) Uani 1 1 d . . .
H55 H -0.0585 0.4486 0.5316 0.079 Uiso 1 1 calc R . .
C56 C 0.0767(3) 0.39138(19) 0.48718(19) 0.0558(8) Uani 1 1 d . . .
H56 H 0.0805 0.4226 0.4515 0.067 Uiso 1 1 calc R . .
C61 C 0.4302(3) 0.30539(15) 0.46603(16) 0.0445(7) Uani 1 1 d . . .
C62 C 0.4634(4) 0.28182(19) 0.53144(18) 0.0572(8) Uani 1 1 d . . .
H62 H 0.3967 0.2714 0.5584 0.069 Uiso 1 1 calc R . .
C63 C 0.5938(5) 0.2741(2) 0.5556(2) 0.0750(12) Uani 1 1 d . . .
H63 H 0.6151 0.2576 0.5988 0.090 Uiso 1 1 calc R . .
C64 C 0.6947(5) 0.2904(2) 0.5169(3) 0.0828(15) Uani 1 1 d . . .
H64 H 0.7832 0.2848 0.5338 0.099 Uiso 1 1 calc R . .
C65 C 0.6638(4) 0.3144(2) 0.4542(3) 0.0732(12) Uani 1 1 d . . .
H65 H 0.7319 0.3255 0.4283 0.088 Uiso 1 1 calc R . .
C66 C 0.5324(3) 0.3229(2) 0.4277(2) 0.0591(9) Uani 1 1 d . . .
H66 H 0.5128 0.3401 0.3847 0.071 Uiso 1 1 calc R . .
C71 C -0.0379(4) 0.2049(2) 0.3868(2) 0.0674(11) Uani 1 1 d . . .
H71 H -0.0630 0.2048 0.4297 0.081 Uiso 1 1 calc R . .
C72 C -0.0165(3) 0.2652(2) 0.34860(19) 0.0578(8) Uani 1 1 d . . .
H72 H -0.0260 0.3127 0.3617 0.069 Uiso 1 1 calc R . .
C73 C 0.0215(3) 0.2428(2) 0.28734(19) 0.0600(9) Uani 1 1 d . . .
H73 H 0.0425 0.2727 0.2531 0.072 Uiso 1 1 calc R . .
C74 C 0.0224(3) 0.1673(2) 0.2864(2) 0.0644(10) Uani 1 1 d . . .
H74 H 0.0434 0.1384 0.2515 0.077 Uiso 1 1 calc R . .
C75 C -0.0140(4) 0.1433(2) 0.3475(3) 0.0719(11) Uani 1 1 d . . .
H75 H -0.0213 0.0956 0.3603 0.086 Uiso 1 1 calc R . .
P4 P -0.04941(9) 0.40279(5) 0.11755(5) 0.0544(2) Uani 1 1 d . . .
F1 F 0.0983(3) 0.37190(19) 0.12642(19) 0.1171(12) Uani 1 1 d . . .
F2 F -0.0126(5) 0.4618(4) 0.1671(3) 0.225(4) Uani 1 1 d . . .
F3 F -0.1959(2) 0.43400(14) 0.10920(14) 0.0825(7) Uani 1 1 d . . .
F4 F -0.0719(4) 0.3582(3) 0.05460(19) 0.1517(19) Uani 1 1 d . . .
F5 F -0.0087(6) 0.4621(3) 0.0695(4) 0.220(3) Uani 1 1 d . . .
F6 F -0.0875(5) 0.3489(4) 0.1638(4) 0.291(5) Uani 1 1 d . . .

loop_
_atom_site_aniso_label
_atom_site_aniso_U_11
_atom_site_aniso_U_22
_atom_site_aniso_U_33
_atom_site_aniso_U_23
_atom_site_aniso_U_13
_atom_site_aniso_U_12
Ru 0.03440(13) 0.03828(13) 0.04071(14) -0.00008(8) 0.00825(9) -0.00012(8)
P1 0.0637(5) 0.0442(4) 0.0469(4) 0.0066(3) 0.0167(4) 0.0023(4)
P2 0.0368(3) 0.0388(4) 0.0375(3) 0.0019(3) 0.0079(3) 0.0015(3)
P3 0.0379(4) 0.0373(4) 0.0421(4) -0.0003(3) 0.0080(3) 0.0029(3)
C11 0.0400(14) 0.0412(15) 0.0437(14) -0.0001(11) 0.0055(11) 0.0020(11)
C12 0.0546(18) 0.0483(17) 0.0499(17) -0.0010(13) 0.0018(14) 0.0127(14)
C13 0.059(2) 0.069(2) 0.0541(19) 0.0010(17) -0.0077(16) 0.0103(17)
C14 0.059(2) 0.0517(19) 0.068(2) 0.0061(16) -0.0031(17) 0.0154(16)
C15 0.057(2) 0.056(2) 0.070(2) -0.0067(17) 0.0081(18) 0.0161(15)
C16 0.056(2) 0.061(2) 0.0552(19) -0.0073(16) 0.0008(15) 0.0158(16)
C21 0.0422(15) 0.0471(16) 0.0417(14) -0.0022(12) 0.0065(12) 0.0049(12)
C22 0.064(2) 0.0524(19) 0.0540(19) -0.0049(15) 0.0093(16) -0.0084(16)
C23 0.081(3) 0.048(2) 0.085(3) -0.0127(19) 0.010(2) -0.0097(18)
C24 0.085(3) 0.064(2) 0.066(2) -0.0254(19) -0.007(2) 0.010(2)
C25 0.076(3) 0.076(3) 0.0461(19) -0.0101(17) 0.0080(18) 0.016(2)
C26 0.0557(18) 0.0552(19) 0.0440(16) -0.0008(14) 0.0059(14) 0.0044(15)
C31 0.0435(15) 0.0458(16) 0.0471(16) 0.0002(13) 0.0131(12) -0.0033(12)
C32 0.054(2) 0.052(2) 0.074(2) 0.0172(16) 0.0183(17) 0.0053(15)
C33 0.083(3) 0.059(2) 0.097(3) 0.026(2) 0.033(2) 0.006(2)
C34 0.097(3) 0.067(3) 0.088(3) 0.017(2) 0.036(3) -0.023(2)
C35 0.058(2) 0.094(3) 0.082(3) 0.012(2) 0.018(2) -0.025(2)
C36 0.0460(18) 0.080(3) 0.063(2) 0.0119(19) 0.0055(16) -0.0101(17)
C41 0.0438(15) 0.0400(14) 0.0496(16) 0.0019(12) 0.0132(12) 0.0032(11)
C42 0.066(2) 0.0511(19) 0.0569(19) 0.0054(15) 0.0119(16) 0.0011(16)
C43 0.092(3) 0.065(2) 0.065(2) 0.022(2) 0.019(2) 0.010(2)
C44 0.082(3) 0.048(2) 0.098(3) 0.021(2) 0.038(2) 0.0062(19)
C45 0.060(2) 0.0441(19) 0.101(3) 0.0014(19) 0.024(2) -0.0039(15)
C46 0.054(2) 0.0448(17) 0.073(2) 0.0021(16) 0.0061(17) -0.0028(14)
C51 0.0446(15) 0.0381(15) 0.0487(16) -0.0040(12) 0.0104(12) 0.0001(11)
C52 0.0568(19) 0.0461(17) 0.0539(19) -0.0031(14) 0.0157(15) 0.0034(14)
C53 0.059(2) 0.060(2) 0.0526(19) -0.0024(15) 0.0172(16) -0.0085(15)
C54 0.058(2) 0.062(2) 0.066(2) -0.0171(18) 0.0262(17) -0.0060(16)
C55 0.060(2) 0.055(2) 0.087(3) -0.0078(19) 0.029(2) 0.0073(16)
C56 0.0539(19) 0.0489(18) 0.067(2) 0.0013(15) 0.0197(16) 0.0086(14)
C61 0.0427(15) 0.0372(14) 0.0528(17) -0.0086(12) 0.0013(13) 0.0002(11)
C62 0.064(2) 0.0529(19) 0.0528(19) -0.0074(15) -0.0052(16) 0.0045(15)
C63 0.071(3) 0.069(2) 0.078(3) -0.013(2) -0.023(2) 0.007(2)
C64 0.053(2) 0.069(3) 0.119(4) -0.017(2) -0.026(3) 0.0085(19)
C65 0.0422(19) 0.065(2) 0.113(4) -0.007(2) 0.010(2) 0.0002(17)
C66 0.0456(18) 0.055(2) 0.077(2) -0.0036(18) 0.0098(17) 0.0015(15)
C71 0.0383(17) 0.091(3) 0.075(3) 0.001(2) 0.0155(17) -0.0021(17)
C72 0.0364(16) 0.065(2) 0.071(2) -0.0088(18) 0.0013(15) 0.0091(14)
C73 0.0408(17) 0.074(2) 0.063(2) 0.0065(18) -0.0047(15) -0.0011(16)
C74 0.0422(17) 0.080(3) 0.068(2) -0.023(2) -0.0084(16) 0.0018(17)
C75 0.0396(17) 0.062(2) 0.113(3) 0.008(2) 0.001(2) -0.0106(16)
P4 0.0479(5) 0.0565(5) 0.0582(5) -0.0075(4) 0.0021(4) 0.0051(4)
F1 0.0519(14) 0.133(3) 0.160(3) -0.055(2) -0.0194(16) 0.0316(15)
F2 0.124(3) 0.261(6) 0.271(7) -0.188(6) -0.074(4) 0.079(4)
F3 0.0574(13) 0.0873(18) 0.1017(18) -0.0055(14) 0.0024(12) 0.0201(12)
F4 0.111(3) 0.201(4) 0.133(3) -0.094(3) -0.035(2) 0.052(3)
F5 0.194(5) 0.114(3) 0.379(9) 0.078(5) 0.163(6) 0.024(3)
F6 0.158(4) 0.348(8) 0.398(8) 0.323(8) 0.173(5) 0.143(5)

loop_
_atom_type_symbol
_atom_type_description
_atom_type_scat_dispersion_real
_atom_type_scat_dispersion_imag
_atom_type_scat_source
C C 0.0033 0.0016 'International Tables Vol C Tables 4.2.6.8 and 6.1.1.4'
H H 0.0000 0.0000 'International Tables Vol C Tables 4.2.6.8 and 6.1.1.4'
F F 0.0171 0.0103 'International Tables Vol C Tables 4.2.6.8 and 6.1.1.4'
P P 0.1023 0.0942 'International Tables Vol C Tables 4.2.6.8 and 6.1.1.4'
Ru Ru -1.2594 0.8363 'International Tables Vol C Tables 4.2.6.8 and 6.1.1.4'

loop_
_geom_angle_atom_site_label_1
_geom_angle_atom_site_label_2
_geom_angle_atom_site_label_3
_geom_angle
_geom_angle_site_symmetry_1
_geom_angle_site_symmetry_3
_geom_angle_publ_flag
C71 Ru C75 37.69(16) . . ?
C71 Ru C72 36.62(15) . . ?
C75 Ru C72 61.50(16) . . ?
C71 Ru C73 61.51(15) . . ?
C75 Ru C73 61.20(16) . . ?
C72 Ru C73 36.66(14) . . ?
C71 Ru C74 61.94(16) . . ?
C75 Ru C74 36.55(16) . . ?
C72 Ru C74 61.28(14) . . ?
C73 Ru C74 36.66(16) . . ?
C71 Ru P1 93.27(12) . . ?
C75 Ru P1 87.60(12) . . ?
C72 Ru P1 127.87(11) . . ?
C73 Ru P1 148.75(11) . . ?
C74 Ru P1 116.79(12) . . ?
C71 Ru P3 103.65(12) . . ?
C75 Ru P3 141.31(13) . . ?
C72 Ru P3 87.41(10) . . ?
C73 Ru P3 107.75(11) . . ?
C74 Ru P3 144.31(12) . . ?
P1 Ru P3 95.43(3) . . ?
C71 Ru P2 154.98(12) . . ?
C75 Ru P2 117.98(13) . . ?
C72 Ru P2 140.13(11) . . ?
C73 Ru P2 105.03(10) . . ?
C74 Ru P2 94.39(10) . . ?
P1 Ru P2 90.53(3) . . ?
P3 Ru P2 100.59(3) . . ?
Ru P1 H1P 129.0(19) . . ?
Ru P1 H2P 120.0(19) . . ?
H1P P1 H2P 93.8(16) . . ?
Ru P1 H3P 118.4(19) . . ?
H1P P1 H3P 93.8(16) . . ?
H2P P1 H3P 93.8(16) . . ?
C31 P2 C21 101.71(14) . . ?
C31 P2 C11 102.68(14) . . ?
C21 P2 C11 99.03(13) . . ?
C31 P2 Ru 117.65(10) . . ?
C21 P2 Ru 112.93(10) . . ?
C11 P2 Ru 119.84(10) . . ?
C61 P3 C51 105.85(15) . . ?
C61 P3 C41 98.31(14) . . ?
C51 P3 C41 99.83(14) . . ?
C61 P3 Ru 120.20(9) . . ?
C51 P3 Ru 108.89(10) . . ?
C41 P3 Ru 121.10(11) . . ?
C12 C11 C16 117.8(3) . . ?
C12 C11 P2 119.1(2) . . ?
C16 C11 P2 123.0(2) . . ?
C11 C12 C13 121.2(3) . . ?
C11 C12 H12 119.4 . . ?
C13 C12 H12 119.4 . . ?
C14 C13 C12 119.8(3) . . ?
C14 C13 H13 120.1 . . ?
C12 C13 H13 120.1 . . ?
C15 C14 C13 119.7(3) . . ?
C15 C14 H14 120.2 . . ?
C13 C14 H14 120.2 . . ?
C14 C15 C16 120.6(3) . . ?
C14 C15 H15 119.7 . . ?
C16 C15 H15 119.7 . . ?
C15 C16 C11 120.9(3) . . ?
C15 C16 H16 119.6 . . ?
C11 C16 H16 119.6 . . ?
C22 C21 C26 118.5(3) . . ?
C22 C21 P2 118.7(2) . . ?
C26 C21 P2 122.7(3) . . ?
C23 C22 C21 121.2(3) . . ?
C23 C22 H22 119.4 . . ?
C21 C22 H22 119.4 . . ?
C22 C23 C24 119.2(4) . . ?
C22 C23 H23 120.4 . . ?
C24 C23 H23 120.4 . . ?
C25 C24 C23 119.4(3) . . ?
C25 C24 H24 120.3 . . ?
C23 C24 H24 120.3 . . ?
C24 C25 C26 121.7(4) . . ?
C24 C25 H25 119.2 . . ?
C26 C25 H25 119.2 . . ?
C25 C26 C21 120.0(3) . . ?
C25 C26 H26 120.0 . . ?
C21 C26 H26 120.0 . . ?
C32 C31 C36 118.0(3) . . ?
C32 C31 P2 118.3(2) . . ?
C36 C31 P2 123.6(3) . . ?
C31 C32 C33 121.3(4) . . ?
C31 C32 H32 119.3 . . ?
C33 C32 H32 119.3 . . ?
C34 C33 C32 119.5(4) . . ?
C34 C33 H33 120.2 . . ?
C32 C33 H33 120.2 . . ?
C33 C34 C35 120.2(4) . . ?
C33 C34 H34 119.9 . . ?
C35 C34 H34 119.9 . . ?
C34 C35 C36 120.0(4) . . ?
C34 C35 H35 120.0 . . ?
C36 C35 H35 120.0 . . ?
C35 C36 C31 120.8(4) . . ?
C35 C36 H36 119.6 . . ?
C31 C36 H36 119.6 . . ?
C42 C41 C46 118.8(3) . . ?
C42 C41 P3 122.5(3) . . ?
C46 C41 P3 118.4(3) . . ?
C41 C42 C43 119.8(4) . . ?
C41 C42 H42 120.1 . . ?
C43 C42 H42 120.1 . . ?
C44 C43 C42 121.1(4) . . ?
C44 C43 H43 119.5 . . ?
C42 C43 H43 119.5 . . ?
C43 C44 C45 119.8(4) . . ?
C43 C44 H44 120.1 . . ?
C45 C44 H44 120.1 . . ?
C46 C45 C44 120.4(4) . . ?
C46 C45 H45 119.8 . . ?
C44 C45 H45 119.8 . . ?
C45 C46 C41 120.0(4) . . ?
C45 C46 H46 120.0 . . ?
C41 C46 H46 120.0 . . ?
C56 C51 C52 116.9(3) . . ?
C56 C51 P3 121.9(2) . . ?
C52 C51 P3 121.2(2) . . ?
C53 C52 C51 121.3(3) . . ?
C53 C52 H52 119.3 . . ?
C51 C52 H52 119.3 . . ?
C54 C53 C52 120.1(3) . . ?
C54 C53 H53 120.0 . . ?
C52 C53 H53 120.0 . . ?
C53 C54 C55 119.9(3) . . ?
C53 C54 H54 120.0 . . ?
C55 C54 H54 120.0 . . ?
C54 C55 C56 119.9(4) . . ?
C54 C55 H55 120.1 . . ?
C56 C55 H55 120.1 . . ?
C51 C56 C55 121.6(3) . . ?
C51 C56 H56 119.2 . . ?
C55 C56 H56 119.2 . . ?
C66 C61 C62 118.6(3) . . ?
C66 C61 P3 117.4(3) . . ?
C62 C61 P3 123.7(3) . . ?
C63 C62 C61 120.0(4) . . ?
C63 C62 H62 120.0 . . ?
C61 C62 H62 120.0 . . ?
C62 C63 C64 121.0(4) . . ?
C62 C63 H63 119.5 . . ?
C64 C63 H63 119.5 . . ?
C65 C64 C63 119.5(4) . . ?
C65 C64 H64 120.2 . . ?
C63 C64 H64 120.2 . . ?
C64 C65 C66 121.2(4) . . ?
C64 C65 H65 119.4 . . ?
C66 C65 H65 119.4 . . ?
C65 C66 C61 119.6(4) . . ?
C65 C66 H66 120.2 . . ?
C61 C66 H66 120.2 . . ?
C72 C71 C75 107.1(4) . . ?
C72 C71 Ru 72.1(2) . . ?
C75 C71 Ru 71.5(2) . . ?
C72 C71 H71 126.5 . . ?
C75 C71 H71 126.5 . . ?
Ru C71 H71 121.7 . . ?
C71 C72 C73 108.9(4) . . ?
C71 C72 Ru 71.3(2) . . ?
C73 C72 Ru 72.0(2) . . ?
C71 C72 H72 125.6 . . ?
C73 C72 H72 125.6 . . ?
Ru C72 H72 122.7 . . ?
C72 C73 C74 108.2(4) . . ?
C72 C73 Ru 71.3(2) . . ?
C74 C73 Ru 72.0(2) . . ?
C72 C73 H73 125.9 . . ?
C74 C73 H73 125.9 . . ?
Ru C73 H73 122.5 . . ?
C75 C74 C73 107.8(3) . . ?
C75 C74 Ru 71.0(2) . . ?
C73 C74 Ru 71.30(19) . . ?
C75 C74 H74 126.1 . . ?
C73 C74 H74 126.1 . . ?
Ru C74 H74 123.3 . . ?
C74 C75 C71 108.1(4) . . ?
C74 C75 Ru 72.5(2) . . ?
C71 C75 Ru 70.8(2) . . ?
C74 C75 H75 126.0 . . ?
C71 C75 H75 126.0 . . ?
Ru C75 H75 122.4 . . ?
F6 P4 F2 97.9(5) . . ?
F6 P4 F4 97.9(5) . . ?
F2 P4 F4 164.1(4) . . ?
F6 P4 F5 178.5(5) . . ?
F2 P4 F5 80.6(4) . . ?
F4 P4 F5 83.6(4) . . ?
F6 P4 F3 90.8(2) . . ?
F2 P4 F3 88.13(18) . . ?
F4 P4 F3 93.07(17) . . ?
F5 P4 F3 88.8(2) . . ?
F6 P4 F1 89.2(2) . . ?
F2 P4 F1 91.40(19) . . ?
F4 P4 F1 87.39(18) . . ?
F5 P4 F1 91.2(3) . . ?
F3 P4 F1 179.52(17) . . ?

loop_
_geom_bond_atom_site_label_1
_geom_bond_atom_site_label_2
_geom_bond_distance
_geom_bond_site_symmetry_2
_geom_bond_publ_flag
Ru C71 2.209(4) . ?
Ru C75 2.219(4) . ?
Ru C72 2.219(3) . ?
Ru C73 2.228(3) . ?
Ru C74 2.238(3) . ?
Ru P1 2.2831(9) . ?
Ru P3 2.3354(8) . ?
Ru P2 2.3568(8) . ?
P1 H1P 1.27(2) . ?
P1 H2P 1.27(2) . ?
P1 H3P 1.27(2) . ?
P2 C31 1.830(3) . ?
P2 C21 1.836(3) . ?
P2 C11 1.838(3) . ?
P3 C61 1.828(3) . ?
P3 C51 1.844(3) . ?
P3 C41 1.850(3) . ?
C11 C12 1.383(4) . ?
C11 C16 1.385(4) . ?
C12 C13 1.390(5) . ?
C12 H12 0.9300 . ?
C13 C14 1.372(5) . ?
C13 H13 0.9300 . ?
C14 C15 1.367(5) . ?
C14 H14 0.9300 . ?
C15 C16 1.383(5) . ?
C15 H15 0.9300 . ?
C16 H16 0.9300 . ?
C21 C22 1.386(5) . ?
C21 C26 1.387(4) . ?
C22 C23 1.371(5) . ?
C22 H22 0.9300 . ?
C23 C24 1.408(6) . ?
C23 H23 0.9300 . ?
C24 C25 1.347(6) . ?
C24 H24 0.9300 . ?
C25 C26 1.373(5) . ?
C25 H25 0.9300 . ?
C26 H26 0.9300 . ?
C31 C32 1.381(5) . ?
C31 C36 1.383(5) . ?
C32 C33 1.381(5) . ?
C32 H32 0.9300 . ?
C33 C34 1.369(7) . ?
C33 H33 0.9300 . ?
C34 C35 1.372(7) . ?
C34 H34 0.9300 . ?
C35 C36 1.381(5) . ?
C35 H35 0.9300 . ?
C36 H36 0.9300 . ?
C41 C42 1.363(5) . ?
C41 C46 1.405(5) . ?
C42 C43 1.406(5) . ?
C42 H42 0.9300 . ?
C43 C44 1.335(6) . ?
C43 H43 0.9300 . ?
C44 C45 1.381(6) . ?
C44 H44 0.9300 . ?
C45 C46 1.372(5) . ?
C45 H45 0.9300 . ?
C46 H46 0.9300 . ?
C51 C56 1.381(4) . ?
C51 C52 1.390(5) . ?
C52 C53 1.380(5) . ?
C52 H52 0.9300 . ?
C53 C54 1.361(5) . ?
C53 H53 0.9300 . ?
C54 C55 1.365(6) . ?
C54 H54 0.9300 . ?
C55 C56 1.382(5) . ?
C55 H55 0.9300 . ?
C56 H56 0.9300 . ?
C61 C66 1.393(5) . ?
C61 C62 1.401(5) . ?
C62 C63 1.364(6) . ?
C62 H62 0.9300 . ?
C63 C64 1.383(8) . ?
C63 H63 0.9300 . ?
C64 C65 1.349(7) . ?
C64 H64 0.9300 . ?
C65 C66 1.389(5) . ?
C65 H65 0.9300 . ?
C66 H66 0.9300 . ?
C71 C72 1.391(6) . ?
C71 C75 1.430(6) . ?
C71 H71 0.9300 . ?
C72 C73 1.399(5) . ?
C72 H72 0.9300 . ?
C73 C74 1.405(6) . ?
C73 H73 0.9300 . ?
C74 C75 1.398(6) . ?
C74 H74 0.9300 . ?
C75 H75 0.9300 . ?
P4 F6 1.450(4) . ?
P4 F2 1.508(4) . ?
P4 F4 1.517(3) . ?
P4 F5 1.554(5) . ?
P4 F3 1.583(2) . ?
P4 F1 1.592(3) . ?

loop_
_geom_torsion_atom_site_label_1
_geom_torsion_atom_site_label_2
_geom_torsion_atom_site_label_3
_geom_torsion_atom_site_label_4
_geom_torsion
_geom_torsion_site_symmetry_1
_geom_torsion_site_symmetry_2
_geom_torsion_site_symmetry_3
_geom_torsion_site_symmetry_4
_geom_torsion_publ_flag
C71 Ru P2 C31 119.3(3) . . . . ?
C75 Ru P2 C31 130.64(18) . . . . ?
C72 Ru P2 C31 52.6(2) . . . . ?
C73 Ru P2 C31 65.61(16) . . . . ?
C74 Ru P2 C31 101.28(17) . . . . ?
P1 Ru P2 C31 -141.80(12) . . . . ?
P3 Ru P2 C31 -46.18(12) . . . . ?
C71 Ru P2 C21 1.2(3) . . . . ?
C75 Ru P2 C21 12.57(18) . . . . ?
C72 Ru P2 C21 -65.50(19) . . . . ?
C73 Ru P2 C21 -52.45(16) . . . . ?
C74 Ru P2 C21 -16.79(16) . . . . ?
P1 Ru P2 C21 100.13(11) . . . . ?
P3 Ru P2 C21 -164.25(11) . . . . ?
C71 Ru P2 C11 -114.8(3) . . . . ?
C75 Ru P2 C11 -103.48(17) . . . . ?
C72 Ru P2 C11 178.45(19) . . . . ?
C73 Ru P2 C11 -168.50(16) . . . . ?
C74 Ru P2 C11 -132.84(17) . . . . ?
P1 Ru P2 C11 -15.92(12) . . . . ?
P3 Ru P2 C11 79.70(11) . . . . ?
C71 Ru P3 C61 144.22(17) . . . . ?
C75 Ru P3 C61 142.4(2) . . . . ?
C72 Ru P3 C61 177.31(17) . . . . ?
C73 Ru P3 C61 -151.73(17) . . . . ?
C74 Ru P3 C61 -155.2(2) . . . . ?
P1 Ru P3 C61 49.51(13) . . . . ?
P2 Ru P3 C61 -42.05(13) . . . . ?
C71 Ru P3 C51 22.00(16) . . . . ?
C75 Ru P3 C51 20.2(2) . . . . ?
C72 Ru P3 C51 55.10(15) . . . . ?
C73 Ru P3 C51 86.05(15) . . . . ?
C74 Ru P3 C51 82.6(2) . . . . ?
P1 Ru P3 C51 -72.71(11) . . . . ?
P2 Ru P3 C51 -164.26(11) . . . . ?
C71 Ru P3 C41 -92.66(17) . . . . ?
C75 Ru P3 C41 -94.4(2) . . . . ?
C72 Ru P3 C41 -59.56(16) . . . . ?
C73 Ru P3 C41 -28.61(16) . . . . ?
C74 Ru P3 C41 -32.1(2) . . . . ?
P1 Ru P3 C41 172.63(11) . . . . ?
P2 Ru P3 C41 81.08(11) . . . . ?
C31 P2 C11 C12 89.2(3) . . . . ?
C21 P2 C11 C12 -166.5(3) . . . . ?
Ru P2 C11 C12 -43.4(3) . . . . ?
C31 P2 C11 C16 -87.1(3) . . . . ?
C21 P2 C11 C16 17.2(3) . . . . ?
Ru P2 C11 C16 140.3(3) . . . . ?
C16 C11 C12 C13 -1.1(5) . . . . ?
P2 C11 C12 C13 -177.6(3) . . . . ?
C11 C12 C13 C14 0.9(6) . . . . ?
C12 C13 C14 C15 0.7(6) . . . . ?
C13 C14 C15 C16 -2.0(6) . . . . ?
C14 C15 C16 C11 1.8(6) . . . . ?
C12 C11 C16 C15 -0.3(5) . . . . ?
P2 C11 C16 C15 176.1(3) . . . . ?
C31 P2 C21 C22 -179.4(3) . . . . ?
C11 P2 C21 C22 75.5(3) . . . . ?
Ru P2 C21 C22 -52.4(3) . . . . ?
C31 P2 C21 C26 4.4(3) . . . . ?
C11 P2 C21 C26 -100.6(3) . . . . ?
Ru P2 C21 C26 131.5(2) . . . . ?
C26 C21 C22 C23 1.3(5) . . . . ?
P2 C21 C22 C23 -175.0(3) . . . . ?
C21 C22 C23 C24 -2.0(6) . . . . ?
C22 C23 C24 C25 2.1(6) . . . . ?
C23 C24 C25 C26 -1.6(6) . . . . ?
C24 C25 C26 C21 1.0(6) . . . . ?
C22 C21 C26 C25 -0.8(5) . . . . ?
P2 C21 C26 C25 175.4(3) . . . . ?
C21 P2 C31 C32 75.9(3) . . . . ?
C11 P2 C31 C32 178.1(3) . . . . ?
Ru P2 C31 C32 -48.0(3) . . . . ?
C21 P2 C31 C36 -101.2(3) . . . . ?
C11 P2 C31 C36 1.0(3) . . . . ?
Ru P2 C31 C36 134.9(3) . . . . ?
C36 C31 C32 C33 -0.9(6) . . . . ?
P2 C31 C32 C33 -178.2(3) . . . . ?
C31 C32 C33 C34 -1.5(7) . . . . ?
C32 C33 C34 C35 2.5(8) . . . . ?
C33 C34 C35 C36 -1.1(8) . . . . ?
C34 C35 C36 C31 -1.4(7) . . . . ?
C32 C31 C36 C35 2.4(6) . . . . ?
P2 C31 C36 C35 179.5(3) . . . . ?
C61 P3 C41 C42 143.1(3) . . . . ?
C51 P3 C41 C42 -109.1(3) . . . . ?
Ru P3 C41 C42 10.2(3) . . . . ?
C61 P3 C41 C46 -42.0(3) . . . . ?
C51 P3 C41 C46 65.8(3) . . . . ?
Ru P3 C41 C46 -175.0(2) . . . . ?
C46 C41 C42 C43 0.2(5) . . . . ?
P3 C41 C42 C43 175.0(3) . . . . ?
C41 C42 C43 C44 1.0(6) . . . . ?
C42 C43 C44 C45 -1.4(7) . . . . ?
C43 C44 C45 C46 0.5(6) . . . . ?
C44 C45 C46 C41 0.7(6) . . . . ?
C42 C41 C46 C45 -1.1(5) . . . . ?
P3 C41 C46 C45 -176.1(3) . . . . ?
C61 P3 C51 C56 117.6(3) . . . . ?
C41 P3 C51 C56 16.0(3) . . . . ?
Ru P3 C51 C56 -111.9(3) . . . . ?
C61 P3 C51 C52 -65.1(3) . . . . ?
C41 P3 C51 C52 -166.7(3) . . . . ?
Ru P3 C51 C52 65.4(3) . . . . ?
C56 C51 C52 C53 -4.7(5) . . . . ?
P3 C51 C52 C53 177.9(3) . . . . ?
C51 C52 C53 C54 2.7(6) . . . . ?
C52 C53 C54 C55 2.3(6) . . . . ?
C53 C54 C55 C56 -5.2(6) . . . . ?
C52 C51 C56 C55 1.8(5) . . . . ?
P3 C51 C56 C55 179.2(3) . . . . ?
C54 C55 C56 C51 3.1(6) . . . . ?
C51 P3 C61 C66 -150.6(3) . . . . ?
C41 P3 C61 C66 -47.8(3) . . . . ?
Ru P3 C61 C66 85.7(3) . . . . ?
C51 P3 C61 C62 35.4(3) . . . . ?
C41 P3 C61 C62 138.2(3) . . . . ?
Ru P3 C61 C62 -88.3(3) . . . . ?
C66 C61 C62 C63 -2.2(5) . . . . ?
P3 C61 C62 C63 171.7(3) . . . . ?
C61 C62 C63 C64 1.1(6) . . . . ?
C62 C63 C64 C65 0.1(7) . . . . ?
C63 C64 C65 C66 -0.3(7) . . . . ?
C64 C65 C66 C61 -0.9(6) . . . . ?
C62 C61 C66 C65 2.1(5) . . . . ?
P3 C61 C66 C65 -172.3(3) . . . . ?
C75 Ru C71 C72 -115.7(4) . . . . ?
C73 Ru C71 C72 -36.9(2) . . . . ?
C74 Ru C71 C72 -78.7(3) . . . . ?
P1 Ru C71 C72 162.5(2) . . . . ?
P3 Ru C71 C72 66.1(2) . . . . ?
P2 Ru C71 C72 -99.2(3) . . . . ?
C72 Ru C71 C75 115.7(4) . . . . ?
C73 Ru C71 C75 78.8(3) . . . . ?
C74 Ru C71 C75 37.0(3) . . . . ?
P1 Ru C71 C75 -81.8(3) . . . . ?
P3 Ru C71 C75 -178.2(2) . . . . ?
P2 Ru C71 C75 16.5(4) . . . . ?
C75 C71 C72 C73 -0.7(4) . . . . ?
Ru C71 C72 C73 62.6(2) . . . . ?
C75 C71 C72 Ru -63.4(3) . . . . ?
C75 Ru C72 C71 38.8(3) . . . . ?
C73 Ru C72 C71 117.9(4) . . . . ?
C74 Ru C72 C71 80.7(3) . . . . ?
P1 Ru C72 C71 -22.3(3) . . . . ?
P3 Ru C72 C71 -117.2(2) . . . . ?
P2 Ru C72 C71 139.4(2) . . . . ?
C71 Ru C72 C73 -117.9(4) . . . . ?
C75 Ru C72 C73 -79.1(3) . . . . ?
C74 Ru C72 C73 -37.3(2) . . . . ?
P1 Ru C72 C73 -140.3(2) . . . . ?
P3 Ru C72 C73 124.9(2) . . . . ?
P2 Ru C72 C73 21.4(3) . . . . ?
C71 C72 C73 C74 0.8(4) . . . . ?
Ru C72 C73 C74 63.0(2) . . . . ?
C71 C72 C73 Ru -62.2(3) . . . . ?
C71 Ru C73 C72 36.8(2) . . . . ?
C75 Ru C73 C72 80.0(3) . . . . ?
C74 Ru C73 C72 117.2(3) . . . . ?
P1 Ru C73 C72 76.6(3) . . . . ?
P3 Ru C73 C72 -59.4(2) . . . . ?
P2 Ru C73 C72 -166.0(2) . . . . ?
C71 Ru C73 C74 -80.4(3) . . . . ?
C75 Ru C73 C74 -37.2(2) . . . . ?
C72 Ru C73 C74 -117.2(3) . . . . ?
P1 Ru C73 C74 -40.6(3) . . . . ?
P3 Ru C73 C74 -176.6(2) . . . . ?
P2 Ru C73 C74 76.8(2) . . . . ?
C72 C73 C74 C75 -0.5(4) . . . . ?
Ru C73 C74 C75 62.0(2) . . . . ?
C72 C73 C74 Ru -62.5(2) . . . . ?
C71 Ru C74 C75 -38.1(2) . . . . ?
C72 Ru C74 C75 -80.0(3) . . . . ?
C73 Ru C74 C75 -117.2(3) . . . . ?
P1 Ru C74 C75 40.5(3) . . . . ?
P3 Ru C74 C75 -111.6(3) . . . . ?
P2 Ru C74 C75 133.4(2) . . . . ?
C71 Ru C74 C73 79.1(2) . . . . ?
C75 Ru C74 C73 117.2(3) . . . . ?
C72 Ru C74 C73 37.3(2) . . . . ?
P1 Ru C74 C73 157.76(19) . . . . ?
P3 Ru C74 C73 5.6(3) . . . . ?
P2 Ru C74 C73 -109.4(2) . . . . ?
C73 C74 C75 C71 0.1(4) . . . . ?
Ru C74 C75 C71 62.3(3) . . . . ?
C73 C74 C75 Ru -62.2(2) . . . . ?
C72 C71 C75 C74 0.4(4) . . . . ?
Ru C71 C75 C74 -63.3(3) . . . . ?
C72 C71 C75 Ru 63.8(3) . . . . ?
C71 Ru C75 C74 117.0(4) . . . . ?
C72 Ru C75 C74 79.3(3) . . . . ?
C73 Ru C75 C74 37.3(2) . . . . ?
P1 Ru C75 C74 -144.5(2) . . . . ?
P3 Ru C75 C74 119.8(3) . . . . ?
P2 Ru C75 C74 -55.2(3) . . . . ?
C72 Ru C75 C71 -37.7(2) . . . . ?
C73 Ru C75 C71 -79.7(3) . . . . ?
C74 Ru C75 C71 -117.0(4) . . . . ?
P1 Ru C75 C71 98.5(3) . . . . ?
P3 Ru C75 C71 2.8(4) . . . . ?
P2 Ru C75 C71 -172.2(2) . . . . ?
